data_7224832
loop_
_publ_author_name
'Kumar, Prashant'
'Irrgang, Torsten'
'Kostakis, George E.'
'Kempe, Rhett'

_publ_section_title
;
 Phosphine-free Chiral Iridium Catalysts for Asymmetric Catalytic
 Hydrogenation of Simple Ketones
;
_journal_name_full 'RSC Adv.'
_journal_paper_doi 10.1039/C6RA04524C
_journal_year 2016
_chemical_absolute_configuration syn
_chemical_formula_sum 'C32 H44 Cl2 N2 O Rh2'
_chemical_formula_weight 749.41
_chemical_name_systematic
;
 ?
;
_space_group_IT_number 4
_symmetry_cell_setting monoclinic
_symmetry_space_group_name_Hall 'P 2yb'
_symmetry_space_group_name_H-M 'P 1 21 1'
_atom_sites_solution_hydrogens geom
_atom_sites_solution_primary direct
_atom_sites_solution_secondary difmap
_audit_creation_method SHELXL-97
_audit_update_record
;
2015-11-17 deposited with the CCDC.
2016-04-04 downloaded from the CCDC.
;
_cell_angle_alpha 90.00
_cell_angle_beta 94.073(5)
_cell_angle_gamma 90.00
_cell_formula_units_Z 2
_cell_length_a 10.9580(6)
_cell_length_b 11.2900(6)
_cell_length_c 12.4200(7)
_cell_measurement_reflns_used 49099
_cell_measurement_temperature 133(2)
_cell_volume 1532.67(15)
_computing_cell_refinement X-AREA-STOE
_computing_data_collection X-AREA-STOE
_computing_data_reduction X-AREA-STOE
_computing_structure_refinement 'SHELXL-97 (Sheldrick, 1997)'
_computing_structure_solution SIR-97
_diffrn_ambient_temperature 133(2)
_diffrn_measured_fraction_theta_full 0.989
_diffrn_measured_fraction_theta_max 0.989
_diffrn_measurement_device_type STOE-IPDSII
_diffrn_measurement_method Omega-Scan
_diffrn_radiation_monochromator graphite
_diffrn_radiation_source 'fine-focus sealed tube'
_diffrn_radiation_type MoK\a
_diffrn_radiation_wavelength 0.71069
_diffrn_reflns_av_R_equivalents 0.1021
_diffrn_reflns_av_sigmaI/netI 0.0604
_diffrn_reflns_limit_h_max 13
_diffrn_reflns_limit_h_min -13
_diffrn_reflns_limit_k_max 13
_diffrn_reflns_limit_k_min -13
_diffrn_reflns_limit_l_max 15
_diffrn_reflns_limit_l_min -15
_diffrn_reflns_number 20548
_diffrn_reflns_theta_full 25.71
_diffrn_reflns_theta_max 25.71
_diffrn_reflns_theta_min 1.64
_exptl_absorpt_coefficient_mu 1.279
_exptl_absorpt_correction_type none
_exptl_crystal_colour yellow
_exptl_crystal_density_diffrn 1.624
_exptl_crystal_density_method 'not measured'
_exptl_crystal_description block
_exptl_crystal_F_000 764
_exptl_crystal_size_max 0.34
_exptl_crystal_size_mid 0.33
_exptl_crystal_size_min 0.32
_refine_diff_density_max 0.979
_refine_diff_density_min -0.460
_refine_diff_density_rms 0.094
_refine_ls_abs_structure_details 'Flack H D (1983), Acta Cryst. A39, 876-881'
_refine_ls_abs_structure_Flack -0.03(3)
_refine_ls_extinction_method none
_refine_ls_goodness_of_fit_ref 1.083
_refine_ls_hydrogen_treatment constr
_refine_ls_matrix_type full
_refine_ls_number_parameters 353
_refine_ls_number_reflns 5760
_refine_ls_number_restraints 1
_refine_ls_restrained_S_all 1.083
_refine_ls_R_factor_all 0.0317
_refine_ls_R_factor_gt 0.0308
_refine_ls_shift/su_max 0.000
_refine_ls_shift/su_mean 0.000
_refine_ls_structure_factor_coef Fsqd
_refine_ls_weighting_details 'calc w=1/[\s^2^(Fo^2^)+(0.0336P)^2^+0.4192P] where P=(Fo^2^+2Fc^2^)/3'
_refine_ls_weighting_scheme calc
_refine_ls_wR_factor_gt 0.0728
_refine_ls_wR_factor_ref 0.0750
_reflns_number_gt 5634
_reflns_number_total 5760
_reflns_threshold_expression >2sigma(I)
_cod_data_source_file c6ra04524c2.cif
_cod_data_source_block t146mp
_cod_original_sg_symbol_H-M P2(1)
_cod_database_code 7224832
_cell_measurement_2theta_min 3.29
_cell_measurement_2theta_max 52.48

loop_
_symmetry_equiv_pos_as_xyz
'x, y, z'
'-x, y+1/2, -z'

loop_
_atom_site_label
_atom_site_type_symbol
_atom_site_fract_x
_atom_site_fract_y
_atom_site_fract_z
_atom_site_U_iso_or_equiv
_atom_site_adp_type
_atom_site_occupancy
_atom_site_symmetry_multiplicity
_atom_site_calc_flag
_atom_site_refinement_flags
C1 C 0.1017(3) 0.3280(4) 0.2189(4) 0.0257(9) Uani 1 1 d .
H1 H 0.1282 0.4000 0.1798 0.031 Uiso 1 1 calc R
C2 C 0.1910(3) 0.2831(3) 0.2950(4) 0.0249(9) Uani 1 1 d .
H2 H 0.2691 0.3292 0.2993 0.030 Uiso 1 1 calc R
C3 C 0.1682(4) 0.2194(4) 0.3972(4) 0.0357(11) Uani 1 1 d .
H3A H 0.1431 0.2774 0.4512 0.043 Uiso 1 1 calc R
H3B H 0.2452 0.1817 0.4264 0.043 Uiso 1 1 calc R
C4 C 0.0694(4) 0.1247(4) 0.3805(4) 0.0319(10) Uani 1 1 d .
H4A H 0.0837 0.0621 0.4358 0.038 Uiso 1 1 calc R
H4B H -0.0115 0.1607 0.3902 0.038 Uiso 1 1 calc R
C5 C 0.0682(3) 0.0699(4) 0.2700(4) 0.0284(10) Uani 1 1 d .
H5 H 0.0846 -0.0173 0.2707 0.034 Uiso 1 1 calc R
C6 C -0.0086(3) 0.1072(4) 0.1843(4) 0.0277(10) Uani 1 1 d .
H6 H -0.0378 0.0422 0.1342 0.033 Uiso 1 1 calc R
C7 C -0.0970(4) 0.2112(4) 0.1880(5) 0.0346(12) Uani 1 1 d .
H7A H -0.1329 0.2273 0.1140 0.042 Uiso 1 1 calc R
H7B H -0.1646 0.1892 0.2329 0.042 Uiso 1 1 calc R
C8 C -0.0368(3) 0.3227(4) 0.2330(4) 0.0316(10) Uani 1 1 d .
H8A H -0.0502 0.3283 0.3108 0.038 Uiso 1 1 calc R
H8B H -0.0767 0.3921 0.1966 0.038 Uiso 1 1 calc R
C9 C 0.4415(4) 0.2132(4) 0.1536(4) 0.0299(10) Uani 1 1 d .
C10 C 0.5490(3) 0.2656(4) 0.1221(4) 0.0368(12) Uani 1 1 d .
H10 H 0.6254 0.2442 0.1577 0.044 Uiso 1 1 calc R
C11 C 0.5452(4) 0.3474(5) 0.0404(4) 0.0383(12) Uani 1 1 d .
H11 H 0.6180 0.3854 0.0213 0.046 Uiso 1 1 calc R
C12 C 0.4343(4) 0.3736(4) -0.0136(4) 0.0314(10) Uani 1 1 d .
H12 H 0.4296 0.4281 -0.0721 0.038 Uiso 1 1 calc R
C13 C 0.3293(3) 0.3187(3) 0.0189(4) 0.0228(9) Uani 1 1 d .
C14 C 0.2107(3) 0.3333(4) -0.0458(4) 0.0247(9) Uani 1 1 d .
H14A H 0.2074 0.4128 -0.0796 0.030 Uiso 1 1 calc R
H14B H 0.1426 0.3273 0.0021 0.030 Uiso 1 1 calc R
C15 C 0.0736(3) 0.2467(4) -0.1919(3) 0.0236(8) Uani 1 1 d .
H15 H 0.0608 0.3306 -0.2159 0.028 Uiso 1 1 calc R
C16 C -0.0324(3) 0.2144(4) -0.1228(4) 0.0269(10) Uani 1 1 d .
H16A H -0.0218 0.2574 -0.0533 0.032 Uiso 1 1 calc R
H16B H -0.1103 0.2413 -0.1603 0.032 Uiso 1 1 calc R
C17 C 0.0734(3) 0.1708(4) -0.2934(3) 0.0248(9) Uani 1 1 d .
H17A H 0.1460 0.1912 -0.3328 0.030 Uiso 1 1 calc R
H17B H 0.0807 0.0864 -0.2720 0.030 Uiso 1 1 calc R
C18 C -0.0404(3) 0.1863(4) -0.3685(4) 0.0247(9) Uani 1 1 d .
C19 C -0.0675(4) 0.2951(4) -0.4131(4) 0.0312(10) Uani 1 1 d .
H19 H -0.0155 0.3608 -0.3963 0.037 Uiso 1 1 calc R
C20 C -0.1719(4) 0.3091(5) -0.4833(4) 0.0411(12) Uani 1 1 d .
H20 H -0.1926 0.3850 -0.5121 0.049 Uiso 1 1 calc R
C21 C -0.2452(4) 0.2126(5) -0.5110(4) 0.0418(13) Uani 1 1 d .
H21 H -0.3153 0.2221 -0.5598 0.050 Uiso 1 1 calc R
C22 C -0.2169(3) 0.1034(5) -0.4684(4) 0.0353(11) Uani 1 1 d .
H22 H -0.2665 0.0369 -0.4887 0.042 Uiso 1 1 calc R
C23 C -0.1161(3) 0.0896(4) -0.3955(4) 0.0277(9) Uani 1 1 d .
H23 H -0.0984 0.0144 -0.3639 0.033 Uiso 1 1 calc R
C24 C 0.4438(4) 0.1257(5) 0.2418(5) 0.0432(14) Uani 1 1 d .
H24A H 0.3601 0.0994 0.2521 0.065 Uiso 1 1 calc R
H24B H 0.4791 0.1620 0.3086 0.065 Uiso 1 1 calc R
H24C H 0.4936 0.0575 0.2234 0.065 Uiso 1 1 calc R
C25 C 0.4528(3) 0.1131(4) -0.1535(4) 0.0283(10) Uani 1 1 d .
H25 H 0.4352 0.1044 -0.0760 0.034 Uiso 1 1 calc R
C26 C 0.3652(4) 0.0602(3) -0.2261(4) 0.0274(10) Uani 1 1 d .
H26 H 0.2969 0.0211 -0.1902 0.033 Uiso 1 1 calc R
C27 C 0.3875(4) 0.0083(5) -0.3327(4) 0.0402(12) Uani 1 1 d .
H27A H 0.3080 -0.0053 -0.3738 0.048 Uiso 1 1 calc R
H27B H 0.4283 -0.0694 -0.3216 0.048 Uiso 1 1 calc R
C28 C 0.4667(4) 0.0875(5) -0.3991(5) 0.0414(12) Uani 1 1 d .
H28A H 0.5541 0.0684 -0.3815 0.050 Uiso 1 1 calc R
H28B H 0.4477 0.0715 -0.4768 0.050 Uiso 1 1 calc R
C29 C 0.4451(4) 0.2180(4) -0.3766(4) 0.0337(11) Uani 1 1 d .
H29 H 0.4135 0.2645 -0.4412 0.040 Uiso 1 1 calc R
C30 C 0.5185(3) 0.2828(4) -0.3017(4) 0.0326(11) Uani 1 1 d .
H30 H 0.5292 0.3676 -0.3223 0.039 Uiso 1 1 calc R
C31 C 0.6229(3) 0.2341(5) -0.2294(4) 0.0326(10) Uani 1 1 d .
H31A H 0.6487 0.2944 -0.1746 0.039 Uiso 1 1 calc R
H31B H 0.6932 0.2182 -0.2732 0.039 Uiso 1 1 calc R
C32 C 0.5892(3) 0.1200(4) -0.1721(5) 0.0355(12) Uani 1 1 d .
H32A H 0.6372 0.1151 -0.1017 0.043 Uiso 1 1 calc R
H32B H 0.6116 0.0512 -0.2160 0.043 Uiso 1 1 calc R
N2 N 0.1964(2) 0.2405(3) -0.1316(3) 0.0211(7) Uani 1 1 d .
H2A H 0.2008 0.1676 -0.0967 0.025 Uiso 1 1 calc R
N1 N 0.3332(2) 0.2434(3) 0.1022(3) 0.0227(7) Uani 1 1 d .
O1 O -0.0403(3) 0.0915(3) -0.1019(3) 0.0373(8) Uani 1 1 d .
H1A H 0.0220 0.0696 -0.0638 0.056 Uiso 1 1 calc R
Rh1 Rh 0.17210(2) 0.16733(2) 0.16121(3) 0.02089(9) Uani 1 1 d .
Rh2 Rh 0.34758(2) 0.24599(3) -0.23750(3) 0.02337(9) Uani 1 1 d .
Cl1 Cl 0.19499(8) 0.00322(9) 0.04298(10) 0.0291(2) Uani 1 1 d .
Cl2 Cl 0.27512(9) 0.43514(9) -0.29533(10) 0.0334(3) Uani 1 1 d .

loop_
_atom_site_aniso_label
_atom_site_aniso_U_11
_atom_site_aniso_U_22
_atom_site_aniso_U_33
_atom_site_aniso_U_23
_atom_site_aniso_U_13
_atom_site_aniso_U_12
C1 0.0232(18) 0.0181(18) 0.036(3) 0.0004(19) 0.0068(17) 0.0003(15)
C2 0.0287(18) 0.0236(19) 0.023(2) -0.0082(18) 0.0086(17) -0.0070(15)
C3 0.032(2) 0.034(2) 0.041(3) 0.002(2) 0.007(2) -0.0013(19)
C4 0.038(2) 0.026(2) 0.032(3) 0.001(2) 0.010(2) 0.0007(18)
C5 0.033(2) 0.020(2) 0.034(3) 0.0056(19) 0.0180(19) -0.0035(17)
C6 0.0210(17) 0.026(2) 0.038(3) -0.003(2) 0.0105(18) -0.0053(16)
C7 0.0212(18) 0.033(2) 0.051(4) 0.003(2) 0.0102(19) 0.0028(16)
C8 0.0240(18) 0.032(2) 0.040(3) -0.003(2) 0.0108(18) 0.0077(18)
C9 0.0221(17) 0.037(2) 0.031(3) -0.006(2) 0.0013(17) 0.0015(16)
C10 0.0171(17) 0.047(3) 0.047(3) -0.004(2) 0.0055(18) -0.0010(18)
C11 0.025(2) 0.050(3) 0.041(3) -0.018(3) 0.013(2) -0.018(2)
C12 0.039(2) 0.029(2) 0.028(3) -0.0033(19) 0.012(2) -0.0146(18)
C13 0.0258(18) 0.0190(19) 0.024(2) -0.0025(17) 0.0054(16) -0.0018(15)
C14 0.0290(18) 0.0175(17) 0.027(3) -0.0035(18) 0.0015(17) 0.0018(16)
C15 0.0216(15) 0.0244(18) 0.025(2) 0.003(2) 0.0015(16) 0.0049(17)
C16 0.0186(16) 0.033(2) 0.029(3) -0.0064(19) 0.0013(16) -0.0011(15)
C17 0.0211(16) 0.0226(18) 0.030(3) -0.001(2) 0.0000(15) 0.0041(17)
C18 0.0184(16) 0.028(2) 0.028(3) -0.0055(18) 0.0062(15) -0.0003(15)
C19 0.032(2) 0.034(2) 0.028(3) -0.001(2) 0.0053(19) 0.0051(18)
C20 0.040(2) 0.045(3) 0.037(3) 0.003(2) -0.003(2) 0.019(2)
C21 0.0234(18) 0.070(4) 0.031(3) -0.010(3) -0.0034(19) 0.008(2)
C22 0.0214(19) 0.057(3) 0.028(3) -0.008(2) 0.0036(18) -0.0049(19)
C23 0.0247(18) 0.033(2) 0.026(3) -0.002(2) 0.0098(17) -0.0003(18)
C24 0.025(2) 0.053(3) 0.049(4) 0.021(3) -0.006(2) 0.008(2)
C25 0.0228(18) 0.025(2) 0.037(3) 0.001(2) 0.0023(18) 0.0057(15)
C26 0.0294(19) 0.017(2) 0.037(3) 0.0017(18) 0.0053(19) 0.0007(16)
C27 0.031(2) 0.042(3) 0.048(4) -0.010(3) 0.002(2) 0.002(2)
C28 0.036(2) 0.045(3) 0.043(4) -0.019(3) 0.007(2) 0.000(2)
C29 0.0268(18) 0.046(3) 0.028(3) 0.002(2) 0.0049(18) -0.0034(18)
C30 0.0232(18) 0.038(2) 0.039(3) -0.005(2) 0.0173(19) -0.0058(17)
C31 0.0201(16) 0.046(3) 0.032(3) -0.009(2) 0.0058(17) -0.005(2)
C32 0.0183(18) 0.039(3) 0.049(3) -0.006(2) -0.0009(19) 0.0039(17)
N2 0.0194(13) 0.0179(14) 0.026(2) 0.0046(16) 0.0017(13) 0.0032(13)
N1 0.0181(13) 0.0233(15) 0.027(2) -0.0030(16) 0.0050(13) -0.0009(14)
O1 0.0307(15) 0.0379(17) 0.044(2) 0.0029(17) 0.0058(14) -0.0131(14)
Rh1 0.01743(13) 0.01796(14) 0.0280(2) 0.00018(13) 0.00657(12) -0.00045(11)
Rh2 0.01856(13) 0.02324(15) 0.0287(2) 0.00089(14) 0.00424(12) -0.00054(12)
Cl1 0.0290(4) 0.0207(4) 0.0387(7) -0.0002(4) 0.0112(4) 0.0035(4)
Cl2 0.0315(5) 0.0300(5) 0.0390(7) 0.0101(5) 0.0053(5) -0.0004(4)

loop_
_atom_type_symbol
_atom_type_description
_atom_type_scat_dispersion_real
_atom_type_scat_dispersion_imag
_atom_type_scat_source
C C 0.0033 0.0016 'International Tables Vol C Tables 4.2.6.8 and 6.1.1.4'
H H 0.0000 0.0000 'International Tables Vol C Tables 4.2.6.8 and 6.1.1.4'
N N 0.0061 0.0033 'International Tables Vol C Tables 4.2.6.8 and 6.1.1.4'
O O 0.0106 0.0060 'International Tables Vol C Tables 4.2.6.8 and 6.1.1.4'
Rh Rh -1.1178 0.9187 'International Tables Vol C Tables 4.2.6.8 and 6.1.1.4'
Cl Cl 0.1484 0.1585 'International Tables Vol C Tables 4.2.6.8 and 6.1.1.4'

loop_
_geom_angle_atom_site_label_1
_geom_angle_atom_site_label_2
_geom_angle_atom_site_label_3
_geom_angle
C2 C1 C8 123.6(4)
C2 C1 Rh1 70.5(2)
C8 C1 Rh1 113.0(3)
C1 C2 C3 126.4(3)
C1 C2 Rh1 70.7(2)
C3 C2 Rh1 110.9(3)
C2 C3 C4 112.4(4)
C5 C4 C3 111.9(4)
C6 C5 C4 123.0(4)
C6 C5 Rh1 71.1(2)
C4 C5 Rh1 113.3(3)
C5 C6 C7 124.6(4)
C5 C6 Rh1 71.3(2)
C7 C6 Rh1 110.9(3)
C8 C7 C6 113.1(3)
C7 C8 C1 113.4(3)
N1 C9 C10 119.4(4)
N1 C9 C24 119.2(4)
C10 C9 C24 121.4(4)
C11 C10 C9 120.7(4)
C10 C11 C12 118.9(4)
C11 C12 C13 118.8(4)
N1 C13 C12 121.7(4)
N1 C13 C14 117.9(3)
C12 C13 C14 120.1(4)
C13 C14 N2 110.5(3)
N2 C15 C17 109.7(3)
N2 C15 C16 113.5(3)
C17 C15 C16 111.9(3)
O1 C16 C15 113.1(3)
C18 C17 C15 113.4(3)
C19 C18 C23 119.6(4)
C19 C18 C17 119.9(4)
C23 C18 C17 120.4(4)
C18 C19 C20 119.9(4)
C21 C20 C19 120.1(5)
C22 C21 C20 120.1(4)
C21 C22 C23 120.1(5)
C22 C23 C18 120.1(4)
C26 C25 C32 123.7(4)
C26 C25 Rh2 70.2(2)
C32 C25 Rh2 113.1(3)
C25 C26 C27 126.4(4)
C25 C26 Rh2 71.0(2)
C27 C26 Rh2 110.6(3)
C26 C27 C28 112.7(4)
C29 C28 C27 111.4(4)
C30 C29 C28 122.7(4)
C30 C29 Rh2 71.3(3)
C28 C29 Rh2 112.9(3)
C29 C30 C31 125.7(4)
C29 C30 Rh2 70.4(2)
C31 C30 Rh2 110.9(3)
C30 C31 C32 112.7(3)
C31 C32 C25 112.6(3)
C14 N2 C15 111.7(3)
C14 N2 Rh2 111.3(2)
C15 N2 Rh2 113.0(2)
C13 N1 C9 120.3(3)
C13 N1 Rh1 122.6(2)
C9 N1 Rh1 117.1(3)
C2 Rh1 C1 38.85(16)
C2 Rh1 C6 97.54(16)
C1 Rh1 C6 82.12(15)
C2 Rh1 C5 81.23(16)
C1 Rh1 C5 90.22(16)
C6 Rh1 C5 37.61(16)
C2 Rh1 N1 89.07(14)
C1 Rh1 N1 95.80(14)
C6 Rh1 N1 166.18(16)
C5 Rh1 N1 156.18(15)
C2 Rh1 Cl1 162.69(12)
C1 Rh1 Cl1 158.43(12)
C6 Rh1 Cl1 88.56(12)
C5 Rh1 Cl1 94.22(12)
N1 Rh1 Cl1 88.61(10)
C26 Rh2 C29 81.79(19)
C26 Rh2 C25 38.73(17)
C29 Rh2 C25 90.44(18)
C26 Rh2 C30 98.08(17)
C29 Rh2 C30 38.31(18)
C25 Rh2 C30 81.98(17)
C26 Rh2 N2 90.08(15)
C29 Rh2 N2 158.95(15)
C25 Rh2 N2 95.31(15)
C30 Rh2 N2 162.70(16)
C26 Rh2 Cl2 160.43(13)
C29 Rh2 Cl2 93.71(14)
C25 Rh2 Cl2 160.83(12)
C30 Rh2 Cl2 89.73(13)
N2 Rh2 Cl2 87.47(9)

loop_
_geom_bond_atom_site_label_1
_geom_bond_atom_site_label_2
_geom_bond_distance
C1 C2 1.406(6)
C1 C8 1.542(5)
C1 Rh1 2.115(4)
C2 C3 1.495(6)
C2 Rh1 2.113(4)
C3 C4 1.525(6)
C4 C5 1.504(7)
C5 C6 1.375(6)
C5 Rh1 2.134(4)
C6 C7 1.525(6)
C6 Rh1 2.132(3)
C7 C8 1.510(7)
C9 N1 1.351(5)
C9 C10 1.398(6)
C9 C24 1.474(7)
C10 C11 1.371(7)
C11 C12 1.378(7)
C12 C13 1.392(5)
C13 N1 1.337(6)
C13 C14 1.487(6)
C14 N2 1.494(5)
C15 N2 1.495(4)
C15 C17 1.524(6)
C15 C16 1.537(5)
C16 O1 1.416(5)
C17 C18 1.513(5)
C18 C19 1.371(6)
C18 C23 1.398(6)
C19 C20 1.398(6)
C20 C21 1.381(7)
C21 C22 1.369(7)
C22 C23 1.386(6)
C25 C26 1.403(6)
C25 C32 1.530(5)
C25 Rh2 2.121(4)
C26 C27 1.484(7)
C26 Rh2 2.111(4)
C27 C28 1.527(7)
C28 C29 1.521(7)
C29 C30 1.393(7)
C29 Rh2 2.118(5)
C30 C31 1.507(6)
C30 Rh2 2.129(4)
C31 C32 1.530(7)
N2 Rh2 2.188(3)
N1 Rh1 2.139(3)
Rh1 Cl1 2.3884(11)
Rh2 Cl2 2.3719(11)
